data_7154811
loop_
_publ_author_name
'Chen, Yunwei'
'Sun, Xiang'
'Wu, Ningjie'
'Li, Jingbai'
'Jin, Shengnan'
'Zhong, Yongliang'
'Liu, Zirui'
'Rogachev, Andrey'
'Chong, Hyun-Soon'

_publ_section_title
;
 Synthetic and theoretical investigation on the one-pot halogenation of
 \b-amino alcohols and nucleophilic ring opening of aziridinium ions.
;
_journal_issue 3
_journal_name_full 'Organic &amp; biomolecular chemistry'
_journal_page_first 920
_journal_page_last 939
_journal_paper_doi 10.1039/c5ob01692d
_journal_volume 14
_journal_year 2016
_chemical_absolute_configuration rmad
_chemical_formula_moiety 'C17 H20 Cl N'
_chemical_formula_sum 'C17 H20 Cl N'
_chemical_formula_weight 273.79
_chemical_name_systematic
; 
 ? 
;
_space_group_IT_number 4
_symmetry_cell_setting monoclinic
_symmetry_space_group_name_Hall 'P 2yb'
_symmetry_space_group_name_H-M 'P 1 21 1'
_atom_sites_solution_hydrogens geom
_atom_sites_solution_primary direct
_atom_sites_solution_secondary difmap
_audit_creation_method SHELXL-97
_audit_update_record
;
2014-04-26 deposited with the CCDC.
2015-11-17 downloaded from the CCDC.
;
_cell_angle_alpha 90.00
_cell_angle_beta 111.479(3)
_cell_angle_gamma 90.00
_cell_formula_units_Z 2
_cell_length_a 9.547(3)
_cell_length_b 7.1510(19)
_cell_length_c 12.171(3)
_cell_measurement_reflns_used 2969
_cell_measurement_temperature 173(2)
_cell_measurement_theta_max 26.30
_cell_measurement_theta_min 3.37
_cell_volume 773.2(4)
_computing_cell_refinement 'Bruker SAINT'
_computing_data_collection 'Bruker APEX2'
_computing_data_reduction 'Bruker SAINT'
_computing_molecular_graphics 'Bruker SHELXTL'
_computing_publication_material 'Bruker SHELXTL'
_computing_structure_refinement 'SHELXL-97 (Sheldrick, 2008)'
_computing_structure_solution 'SHELXS-97 (Sheldrick, 2008)'
_diffrn_ambient_temperature 173(2)
_diffrn_measured_fraction_theta_full 0.992
_diffrn_measured_fraction_theta_max 0.992
_diffrn_measurement_device_type 'Bruker APEX-II CCD'
_diffrn_measurement_method '\f and \w scans'
_diffrn_radiation_monochromator graphite
_diffrn_radiation_source 'sealed tube'
_diffrn_radiation_type MoK\a
_diffrn_radiation_wavelength 0.71073
_diffrn_reflns_av_R_equivalents 0.0094
_diffrn_reflns_av_sigmaI/netI 0.0185
_diffrn_reflns_limit_h_max 11
_diffrn_reflns_limit_h_min -11
_diffrn_reflns_limit_k_max 8
_diffrn_reflns_limit_k_min -8
_diffrn_reflns_limit_l_max 15
_diffrn_reflns_limit_l_min 0
_diffrn_reflns_number 4374
_diffrn_reflns_theta_full 26.32
_diffrn_reflns_theta_max 26.32
_diffrn_reflns_theta_min 1.80
_exptl_absorpt_coefficient_mu 0.234
_exptl_absorpt_correction_T_max 0.9724
_exptl_absorpt_correction_T_min 0.9225
_exptl_absorpt_correction_type multi-scan
_exptl_absorpt_process_details 'SADABS (Sheldrick, 2008/1)'
_exptl_crystal_colour colourless
_exptl_crystal_density_diffrn 1.176
_exptl_crystal_density_method 'not measured'
_exptl_crystal_description Plate
_exptl_crystal_F_000 292
_exptl_crystal_size_max 0.35
_exptl_crystal_size_mid 0.35
_exptl_crystal_size_min 0.12
_refine_diff_density_max 0.107
_refine_diff_density_min -0.152
_refine_diff_density_rms 0.024
_refine_ls_abs_structure_details 'Flack H D (1983), Acta Cryst. A39, 876-881'
_refine_ls_abs_structure_Flack 0.00(5)
_refine_ls_extinction_method none
_refine_ls_goodness_of_fit_ref 1.030
_refine_ls_hydrogen_treatment constr
_refine_ls_matrix_type full
_refine_ls_number_parameters 173
_refine_ls_number_reflns 3064
_refine_ls_number_restraints 1
_refine_ls_restrained_S_all 1.030
_refine_ls_R_factor_all 0.0322
_refine_ls_R_factor_gt 0.0293
_refine_ls_shift/su_max 0.000
_refine_ls_shift/su_mean 0.000
_refine_ls_structure_factor_coef Fsqd
_refine_ls_weighting_details 'calc w=1/[\s^2^(Fo^2^)+(0.0354P)^2^+0.1000P] where P=(Fo^2^+2Fc^2^)/3'
_refine_ls_weighting_scheme calc
_refine_ls_wR_factor_gt 0.0702
_refine_ls_wR_factor_ref 0.0722
_reflns_number_gt 2884
_reflns_number_total 3064
_reflns_threshold_expression >2sigma(I)
_cod_data_source_file c5ob01692d2.cif
_cod_data_source_block 11209c
_cod_depositor_comments
;
The following automatic conversions were performed:

'_symmetry_cell_setting' value 'Monoclinic' changed to 'monoclinic'
according to
/usr/data/users/saulius/crontab/automatic-downloads/rss-feeds/RSC/lib/dictionaries/cif_core.dic
dictionary named 'cif_core.dic' version 2.4.2 from 2011-04-26.

Automatic conversion script
Id: cif_fix_values 4268 2015-11-12 08:31:59Z antanas 

 Adding full bibliography for 7154811.cif.
;
_cod_original_sg_symbol_H-M P2(1)
_cod_database_code 7154811
_chemical_name_iupac Dibenzyl[(2R)-2-chloropropyl]amine

loop_
_symmetry_equiv_pos_as_xyz
'x, y, z'
'-x, y+1/2, -z'

loop_
_atom_site_label
_atom_site_type_symbol
_atom_site_fract_x
_atom_site_fract_y
_atom_site_fract_z
_atom_site_U_iso_or_equiv
_atom_site_adp_type
_atom_site_occupancy
_atom_site_symmetry_multiplicity
_atom_site_calc_flag
_atom_site_refinement_flags
Cl1 Cl 0.50048(5) 0.93906(6) 0.63625(4) 0.06224(15) Uani 1 1 d .
N1 N 0.82881(13) 0.55897(17) 0.77322(11) 0.0358(3) Uani 1 1 d .
C1 C 0.48861(19) 0.5614(3) 0.65139(17) 0.0562(5) Uani 1 1 d .
H1A H 0.5394 0.4403 0.6588 0.084 Uiso 1 1 calc R
H1B H 0.4013 0.5650 0.5771 0.084 Uiso 1 1 calc R
H1C H 0.4550 0.5783 0.7178 0.084 Uiso 1 1 calc R
C2 C 0.59619(17) 0.7157(2) 0.65207(14) 0.0392(3) Uani 1 1 d .
H2A H 0.6295 0.6978 0.5839 0.047 Uiso 1 1 calc R
C3 C 0.73422(16) 0.7238(2) 0.76563(14) 0.0389(3) Uani 1 1 d .
H3A H 0.7923 0.8389 0.7667 0.047 Uiso 1 1 calc R
H3B H 0.7025 0.7271 0.8345 0.047 Uiso 1 1 calc R
C4 C 0.93186(17) 0.5893(2) 0.71059(16) 0.0424(4) Uani 1 1 d .
H4A H 1.0169 0.6681 0.7598 0.051 Uiso 1 1 calc R
H4B H 0.8783 0.6576 0.6363 0.051 Uiso 1 1 calc R
C5 C 0.99250(16) 0.4085(2) 0.68232(13) 0.0365(3) Uani 1 1 d .
C6 C 1.14515(17) 0.3881(2) 0.70492(15) 0.0451(4) Uani 1 1 d .
H6A H 1.2126 0.4860 0.7433 0.054 Uiso 1 1 calc R
C7 C 1.20018(19) 0.2272(3) 0.67233(17) 0.0512(4) Uani 1 1 d .
H7A H 1.3049 0.2153 0.6883 0.061 Uiso 1 1 calc R
C8 C 1.1044(2) 0.0853(3) 0.61727(15) 0.0515(4) Uani 1 1 d .
H8A H 1.1422 -0.0248 0.5942 0.062 Uiso 1 1 calc R
C9 C 0.9517(2) 0.1025(2) 0.59512(15) 0.0499(4) Uani 1 1 d .
H9A H 0.8849 0.0036 0.5576 0.060 Uiso 1 1 calc R
C10 C 0.89668(17) 0.2632(2) 0.62751(15) 0.0436(4) Uani 1 1 d .
H10A H 0.7920 0.2742 0.6120 0.052 Uiso 1 1 calc R
C11 C 0.91028(16) 0.5028(2) 0.89617(14) 0.0416(4) Uani 1 1 d .
H11A H 0.9543 0.6150 0.9441 0.050 Uiso 1 1 calc R
H11B H 0.9938 0.4180 0.8998 0.050 Uiso 1 1 calc R
C12 C 0.80798(16) 0.4053(2) 0.94733(13) 0.0381(3) Uani 1 1 d .
C13 C 0.79217(18) 0.4639(3) 1.05074(14) 0.0480(4) Uani 1 1 d .
H13A H 0.8466 0.5700 1.0914 0.058 Uiso 1 1 calc R
C14 C 0.6977(2) 0.3693(3) 1.09562(16) 0.0554(5) Uani 1 1 d .
H14A H 0.6877 0.4113 1.1664 0.066 Uiso 1 1 calc R
C15 C 0.6187(2) 0.2153(3) 1.03809(15) 0.0540(4) Uani 1 1 d .
H15A H 0.5534 0.1512 1.0684 0.065 Uiso 1 1 calc R
C16 C 0.6349(2) 0.1545(3) 0.93596(16) 0.0511(4) Uani 1 1 d .
H16A H 0.5814 0.0472 0.8963 0.061 Uiso 1 1 calc R
C17 C 0.72803(17) 0.2481(2) 0.89099(14) 0.0429(3) Uani 1 1 d .
H17A H 0.7378 0.2046 0.8204 0.051 Uiso 1 1 calc R

loop_
_atom_site_aniso_label
_atom_site_aniso_U_11
_atom_site_aniso_U_22
_atom_site_aniso_U_33
_atom_site_aniso_U_23
_atom_site_aniso_U_13
_atom_site_aniso_U_12
Cl1 0.0652(3) 0.0624(3) 0.0517(2) 0.0014(2) 0.0127(2) 0.0336(2)
N1 0.0320(6) 0.0315(7) 0.0445(7) -0.0015(5) 0.0147(5) 0.0042(5)
C1 0.0378(9) 0.0691(13) 0.0585(11) 0.0019(9) 0.0137(8) -0.0060(8)
C2 0.0367(7) 0.0424(9) 0.0408(8) -0.0005(7) 0.0168(6) 0.0110(6)
C3 0.0361(7) 0.0345(8) 0.0446(8) -0.0055(7) 0.0131(6) 0.0050(6)
C4 0.0376(8) 0.0293(8) 0.0653(10) 0.0005(7) 0.0248(7) -0.0002(6)
C5 0.0379(7) 0.0310(8) 0.0444(8) 0.0027(6) 0.0196(6) 0.0026(6)
C6 0.0405(8) 0.0422(9) 0.0588(10) 0.0001(7) 0.0256(8) 0.0009(7)
C7 0.0469(9) 0.0519(10) 0.0631(11) 0.0050(9) 0.0299(8) 0.0126(8)
C8 0.0703(12) 0.0443(9) 0.0449(9) 0.0034(8) 0.0270(8) 0.0235(9)
C9 0.0622(11) 0.0369(9) 0.0441(9) -0.0050(7) 0.0119(8) 0.0016(8)
C10 0.0400(8) 0.0382(9) 0.0501(9) -0.0004(7) 0.0136(7) 0.0031(7)
C11 0.0314(7) 0.0401(9) 0.0467(9) -0.0047(6) 0.0063(6) 0.0027(6)
C12 0.0352(7) 0.0367(8) 0.0359(7) -0.0007(6) 0.0052(6) 0.0084(6)
C13 0.0441(8) 0.0488(10) 0.0418(8) -0.0111(8) 0.0048(7) 0.0065(7)
C14 0.0561(10) 0.0729(13) 0.0367(9) -0.0059(8) 0.0164(8) 0.0109(9)
C15 0.0537(9) 0.0664(12) 0.0424(9) 0.0064(9) 0.0182(8) 0.0017(9)
C16 0.0594(11) 0.0471(9) 0.0465(10) -0.0019(8) 0.0189(8) -0.0070(8)
C17 0.0507(8) 0.0408(8) 0.0375(8) -0.0044(7) 0.0166(7) 0.0013(7)

loop_
_atom_type_symbol
_atom_type_description
_atom_type_scat_dispersion_real
_atom_type_scat_dispersion_imag
_atom_type_scat_source
C C 0.0033 0.0016 'International Tables Vol C Tables 4.2.6.8 and 6.1.1.4'
H H 0.0000 0.0000 'International Tables Vol C Tables 4.2.6.8 and 6.1.1.4'
N N 0.0061 0.0033 'International Tables Vol C Tables 4.2.6.8 and 6.1.1.4'
Cl Cl 0.1484 0.1585 'International Tables Vol C Tables 4.2.6.8 and 6.1.1.4'

loop_
_geom_angle_atom_site_label_1
_geom_angle_atom_site_label_2
_geom_angle_atom_site_label_3
_geom_angle
C4 N1 C11 111.41(12)
C4 N1 C3 111.32(12)
C11 N1 C3 111.61(12)
C1 C2 C3 113.26(14)
C1 C2 Cl1 109.19(11)
C3 C2 Cl1 107.33(11)
N1 C3 C2 109.57(12)
N1 C4 C5 112.29(12)
C10 C5 C6 118.51(14)
C10 C5 C4 120.85(13)
C6 C5 C4 120.55(14)
C7 C6 C5 120.83(16)
C8 C7 C6 120.20(15)
C7 C8 C9 119.74(15)
C10 C9 C8 120.08(17)
C9 C10 C5 120.64(15)
N1 C11 C12 111.48(12)
C13 C12 C17 118.01(15)
C13 C12 C11 122.51(15)
C17 C12 C11 119.47(14)
C12 C13 C14 120.79(16)
C15 C14 C13 120.32(16)
C14 C15 C16 119.37(18)
C15 C16 C17 120.53(17)
C16 C17 C12 120.99(15)

loop_
_geom_bond_atom_site_label_1
_geom_bond_atom_site_label_2
_geom_bond_distance
Cl1 C2 1.8148(16)
N1 C4 1.4646(19)
N1 C11 1.467(2)
N1 C3 1.4672(18)
C1 C2 1.506(3)
C2 C3 1.522(2)
C4 C5 1.507(2)
C5 C10 1.384(2)
C5 C6 1.388(2)
C6 C7 1.382(2)
C7 C8 1.366(3)
C8 C9 1.388(3)
C9 C10 1.380(2)
C11 C12 1.508(2)
C12 C13 1.386(2)
C12 C17 1.391(2)
C13 C14 1.390(3)
C14 C15 1.373(3)
C15 C16 1.378(3)
C16 C17 1.376(3)

loop_
_geom_torsion_atom_site_label_1
_geom_torsion_atom_site_label_2
_geom_torsion_atom_site_label_3
_geom_torsion_atom_site_label_4
_geom_torsion
C4 N1 C3 C2 85.72(15)
C11 N1 C3 C2 -149.11(13)
C1 C2 C3 N1 68.44(17)
Cl1 C2 C3 N1 -170.97(10)
C11 N1 C4 C5 73.49(17)
C3 N1 C4 C5 -161.23(13)
N1 C4 C5 C10 50.4(2)
N1 C4 C5 C6 -133.15(15)
C10 C5 C6 C7 0.7(2)
C4 C5 C6 C7 -175.84(15)
C5 C6 C7 C8 -0.1(3)
C6 C7 C8 C9 -0.6(3)
C7 C8 C9 C10 0.7(3)
C8 C9 C10 C5 -0.1(3)
C6 C5 C10 C9 -0.6(2)
C4 C5 C10 C9 175.91(15)
C4 N1 C11 C12 -159.20(12)
C3 N1 C11 C12 75.68(16)
N1 C11 C12 C13 -125.28(15)
N1 C11 C12 C17 56.08(18)
C17 C12 C13 C14 -0.8(2)
C11 C12 C13 C14 -179.44(15)
C12 C13 C14 C15 0.2(3)
C13 C14 C15 C16 0.5(3)
C14 C15 C16 C17 -0.7(3)
C15 C16 C17 C12 0.1(3)
C13 C12 C17 C16 0.6(2)
C11 C12 C17 C16 179.31(15)
